data_4087937
loop_
_publ_author_name
'Khan, Shabana'
'Ahirwar, Saurabh K.'
'Pal, Shiv'
'Parvin, Nasrina'
'Kathewad, Neha'

_publ_section_title
;
 Silicon(II) Bis(trimethylsilyl)amide (LSiN(SiMe3)2, L = PhC(NtBu)2)
 Supported Copper, Silver, and Gold Complexes
;
_journal_issue 22
_journal_name_full Organometallics
_journal_page_first 5401
_journal_paper_doi 10.1021/acs.organomet.5b00745
_journal_volume 34
_journal_year 2015
_chemical_formula_moiety 'C42 H82 Cu2 I2 N6 Si6, C7 H8'
_chemical_formula_sum 'C49 H90 Cu2 I2 N6 Si6'
_chemical_formula_weight 1312.68
_space_group_crystal_system monoclinic
_space_group_IT_number 15
_space_group_name_Hall '-C 2yc'
_space_group_name_H-M_alt 'C 1 2/c 1'
_atom_sites_solution_hydrogens geom
_audit_creation_method SHELXL-2014/6
_cell_angle_alpha 90
_cell_angle_beta 90.370(6)
_cell_angle_gamma 90
_cell_formula_units_Z 8
_cell_length_a 34.742(5)
_cell_length_b 11.2775(15)
_cell_length_c 31.977(3)
_cell_measurement_reflns_used 9586
_cell_measurement_temperature 200(2)
_cell_measurement_theta_max 23.035
_cell_measurement_theta_min 2.547
_cell_volume 12528(3)
_computing_structure_refinement 'SHELXL-2014/6 (Sheldrick, 2014)'
_diffrn_ambient_temperature 200(2)
_diffrn_measured_fraction_theta_full 0.999
_diffrn_measured_fraction_theta_max 0.999
_diffrn_measurement_device_type 'Bruker SMART X2S benchtop diffractometer'
_diffrn_radiation_type MoK\a
_diffrn_radiation_wavelength 0.71073
_diffrn_reflns_av_R_equivalents 0.2246
_diffrn_reflns_av_unetI/netI 0.0503
_diffrn_reflns_Laue_measured_fraction_full 0.999
_diffrn_reflns_Laue_measured_fraction_max 0.999
_diffrn_reflns_limit_h_max 41
_diffrn_reflns_limit_h_min -41
_diffrn_reflns_limit_k_max 13
_diffrn_reflns_limit_k_min -13
_diffrn_reflns_limit_l_max 38
_diffrn_reflns_limit_l_min -38
_diffrn_reflns_number 500345
_diffrn_reflns_point_group_measured_fraction_full 0.999
_diffrn_reflns_point_group_measured_fraction_max 0.999
_diffrn_reflns_theta_full 25.242
_diffrn_reflns_theta_max 25.250
_diffrn_reflns_theta_min 2.284
_exptl_absorpt_coefficient_mu 1.815
_exptl_absorpt_correction_type multi-scan
_exptl_absorpt_process_details 'Sheldrick,G.M(2012)SADABS.Bruker AXS Inc.,Madison,Wisconsin,USA.'
_exptl_crystal_colour brown
_exptl_crystal_density_diffrn 1.392
_exptl_crystal_description block
_exptl_crystal_F_000 5392
_exptl_crystal_size_max 0.100
_exptl_crystal_size_mid 0.100
_exptl_crystal_size_min 0.100
_exptl_transmission_factor_max 0.7457
_exptl_transmission_factor_min 0.6400
_refine_diff_density_max 1.820
_refine_diff_density_min -1.558
_refine_diff_density_rms 0.173
_refine_ls_extinction_coef 0.000041(8)
_refine_ls_extinction_expression Fc^*^=kFc[1+0.001xFc^2^\l^3^/sin(2\q)]^-1/4^
_refine_ls_extinction_method SHELXL
_refine_ls_goodness_of_fit_ref 1.159
_refine_ls_hydrogen_treatment constr
_refine_ls_matrix_type full
_refine_ls_number_parameters 612
_refine_ls_number_reflns 11338
_refine_ls_number_restraints 12
_refine_ls_restrained_S_all 1.159
_refine_ls_R_factor_all 0.1186
_refine_ls_R_factor_gt 0.0911
_refine_ls_shift/su_max 0.001
_refine_ls_shift/su_mean 0.000
_refine_ls_structure_factor_coef Fsqd
_refine_ls_weighting_details 'w=1/[\s^2^(Fo^2^)+(0.0001P)^2^+710.9722P] where P=(Fo^2^+2Fc^2^)/3'
_refine_ls_weighting_scheme calc
_refine_ls_wR_factor_gt 0.1826
_refine_ls_wR_factor_ref 0.1963
_reflns_Friedel_coverage 0.000
_reflns_number_gt 9023
_reflns_number_total 11338
_reflns_threshold_expression 'I > 2\s(I)'
_cod_data_source_file om5b00745_si_002.cif
_cod_data_source_block NS_2
_cod_original_sg_symbol_H-M 'C 2/c'
_cod_database_code 4087937
_shelx_space_group_comment
;
The symmetry employed for this shelxl refinement is uniquely defined
by the following loop, which should always be used as a source of
symmetry information in preference to the above space-group names.
They are only intended as comments.
;
_shelx_estimated_absorpt_t_min 0.839
_shelx_estimated_absorpt_t_max 0.839
_shelxl_version_number 2014/6

loop_
_space_group_symop_operation_xyz
'x, y, z'
'-x, y, -z+1/2'
'x+1/2, y+1/2, z'
'-x+1/2, y+1/2, -z+1/2'
'-x, -y, -z'
'x, -y, z-1/2'
'-x+1/2, -y+1/2, -z'
'x+1/2, -y+1/2, z-1/2'

loop_
_atom_site_label
_atom_site_type_symbol
_atom_site_fract_x
_atom_site_fract_y
_atom_site_fract_z
_atom_site_U_iso_or_equiv
_atom_site_adp_type
_atom_site_occupancy
_atom_site_site_symmetry_order
_atom_site_calc_flag
_atom_site_refinement_flags_posn
_atom_site_refinement_flags_adp
C1 C 0.5627(3) 0.5219(10) 0.4001(3) 0.022(2) Uani 1 1 d . .
C2 C 0.8114(3) 0.4090(9) 0.4561(3) 0.022(2) Uani 1 1 d . .
C3 C 0.8158(3) 0.5985(10) 0.3129(3) 0.024(2) Uani 1 1 d . .
C4 C 0.8196(3) 0.5404(9) 0.3918(3) 0.023(2) Uani 1 1 d . .
C5 C 0.8233(3) 0.6603(9) 0.4110(3) 0.021(2) Uani 1 1 d . .
C6 C 0.6893(3) 0.7984(10) 0.3759(4) 0.025(2) Uani 1 1 d . .
C7 C 0.7738(3) 0.4528(12) 0.4718(4) 0.034(3) Uani 1 1 d . .
H7A H 0.7732 0.5396 0.4703 0.051 Uiso 1 1 calc R U
H7B H 0.7704 0.4275 0.5009 0.051 Uiso 1 1 calc R U
H7C H 0.7529 0.4201 0.4546 0.051 Uiso 1 1 calc R U
C8 C 0.6904(3) 0.6018(11) 0.4021(5) 0.038(3) Uani 1 1 d . .
H8 H 0.6898 0.5185 0.3976 0.045 Uiso 1 1 calc R U
C9 C 0.5585(3) 0.5736(11) 0.3232(4) 0.033(3) Uani 1 1 d . .
C10 C 0.6187(4) 0.4369(12) 0.4753(4) 0.038(3) Uani 1 1 d . .
H10A H 0.6368 0.4096 0.4541 0.056 Uiso 1 1 calc R U
H10B H 0.6266 0.4065 0.5028 0.056 Uiso 1 1 calc R U
H10C H 0.6184 0.5238 0.4760 0.056 Uiso 1 1 calc R U
C11 C 0.5585(3) 0.6381(10) 0.4207(3) 0.028(3) Uani 1 1 d . .
C12 C 0.7906(3) 0.7292(10) 0.4181(4) 0.029(3) Uani 1 1 d . .
H12 H 0.7658 0.6984 0.4119 0.034 Uiso 1 1 calc R U
C13 C 0.5786(3) 0.3916(11) 0.4648(4) 0.031(3) Uani 1 1 d . .
C14 C 0.8453(4) 0.4560(14) 0.4820(4) 0.043(3) Uani 1 1 d . .
H14A H 0.8695 0.4267 0.4702 0.064 Uiso 1 1 calc R U
H14B H 0.8430 0.4284 0.5109 0.064 Uiso 1 1 calc R U
H14C H 0.8452 0.5429 0.4814 0.064 Uiso 1 1 calc R U
C15 C 0.6919(4) 0.7656(12) 0.4502(4) 0.042(3) Uani 1 1 d . .
H15 H 0.6925 0.7960 0.4779 0.051 Uiso 1 1 calc R U
C16 C 0.8301(4) 0.8871(11) 0.4432(4) 0.042(3) Uani 1 1 d . .
H16 H 0.8324 0.9663 0.4530 0.051 Uiso 1 1 calc R U
C17 C 0.8115(4) 0.2715(10) 0.4579(3) 0.034(3) Uani 1 1 d . .
H17A H 0.7903 0.2406 0.4407 0.052 Uiso 1 1 calc R U
H17B H 0.8083 0.2455 0.4869 0.052 Uiso 1 1 calc R U
H17C H 0.8361 0.2416 0.4471 0.052 Uiso 1 1 calc R U
C18 C 0.6927(4) 0.6466(13) 0.4429(5) 0.045(3) Uani 1 1 d . .
H18 H 0.6949 0.5933 0.4658 0.054 Uiso 1 1 calc R U
C19 C 0.6891(3) 0.6732(12) 0.3705(4) 0.039(3) Uani 1 1 d . .
H19 H 0.6880 0.6413 0.3430 0.047 Uiso 1 1 calc R U
C20 C 0.9043(3) 0.4192(13) 0.3772(5) 0.046(4) Uani 1 1 d . .
H20A H 0.8965 0.4868 0.3599 0.069 Uiso 1 1 calc R U
H20B H 0.9324 0.4185 0.3801 0.069 Uiso 1 1 calc R U
H20C H 0.8926 0.4261 0.4049 0.069 Uiso 1 1 calc R U
C21 C 0.5216(4) 0.6824(12) 0.4306(4) 0.040(3) Uani 1 1 d . .
H21 H 0.4994 0.6401 0.4218 0.048 Uiso 1 1 calc R U
C22 C 0.8147(5) 0.5159(12) 0.2754(4) 0.051(4) Uani 1 1 d . .
H22A H 0.8171 0.5623 0.2497 0.077 Uiso 1 1 calc R U
H22B H 0.7903 0.4724 0.2750 0.077 Uiso 1 1 calc R U
H22C H 0.8361 0.4595 0.2774 0.077 Uiso 1 1 calc R U
C23 C 0.5902(4) 0.7066(11) 0.4317(4) 0.038(3) Uani 1 1 d . .
H23 H 0.6153 0.6811 0.4243 0.045 Uiso 1 1 calc R U
C24 C 0.6901(4) 0.8413(12) 0.4158(4) 0.042(3) Uani 1 1 d . .
H24 H 0.6894 0.9246 0.4202 0.051 Uiso 1 1 calc R U
C25 C 0.6870(4) 0.8797(12) 0.3386(5) 0.051(4) Uani 1 1 d . .
H25A H 0.6857 0.9621 0.3482 0.077 Uiso 1 1 calc R U
H25B H 0.6639 0.8609 0.3222 0.077 Uiso 1 1 calc R U
H25C H 0.7099 0.8690 0.3213 0.077 Uiso 1 1 calc R U
C26 C 0.8595(4) 0.7070(11) 0.4205(4) 0.036(3) Uani 1 1 d . .
H26 H 0.8821 0.6625 0.4149 0.043 Uiso 1 1 calc R U
C27 C 0.5782(4) 0.2573(11) 0.4684(4) 0.038(3) Uani 1 1 d . .
H27A H 0.5524 0.2276 0.4613 0.057 Uiso 1 1 calc R U
H27B H 0.5848 0.2343 0.4971 0.057 Uiso 1 1 calc R U
H27C H 0.5970 0.2234 0.4491 0.057 Uiso 1 1 calc R U
C28 C 0.5854(4) 0.8121(12) 0.4535(5) 0.047(4) Uani 1 1 d . .
H28 H 0.6073 0.8570 0.4618 0.056 Uiso 1 1 calc R U
C29 C 0.7787(4) 0.6719(13) 0.3141(4) 0.051(4) Uani 1 1 d . .
H29A H 0.7781 0.7184 0.3400 0.076 Uiso 1 1 calc R U
H29B H 0.7564 0.6187 0.3131 0.076 Uiso 1 1 calc R U
H29C H 0.7779 0.7255 0.2900 0.076 Uiso 1 1 calc R U
C30 C 0.8507(4) 0.6737(13) 0.3117(4) 0.048(4) Uani 1 1 d . .
H30A H 0.8526 0.7201 0.3376 0.072 Uiso 1 1 calc R U
H30B H 0.8492 0.7276 0.2877 0.072 Uiso 1 1 calc R U
H30C H 0.8736 0.6233 0.3091 0.072 Uiso 1 1 calc R U
C31 C 0.5589(5) 0.4905(13) 0.2845(4) 0.049(4) Uani 1 1 d . .
H31A H 0.5808 0.4361 0.2867 0.074 Uiso 1 1 calc R U
H31B H 0.5613 0.5382 0.2590 0.074 Uiso 1 1 calc R U
H31C H 0.5349 0.4448 0.2834 0.074 Uiso 1 1 calc R U
C32 C 0.8584(5) 0.0191(13) 0.3127(6) 0.062(5) Uani 1 1 d . .
H32A H 0.8812 0.0516 0.2991 0.093 Uiso 1 1 calc R U
H32B H 0.8480 -0.0463 0.2958 0.093 Uiso 1 1 calc R U
H32C H 0.8654 -0.0104 0.3405 0.093 Uiso 1 1 calc R U
C33 C 0.4797(4) 0.3880(12) 0.3949(6) 0.056(4) Uani 1 1 d . .
H33A H 0.4969 0.4067 0.4184 0.085 Uiso 1 1 calc R U
H33B H 0.4533 0.3799 0.4050 0.085 Uiso 1 1 calc R U
H33C H 0.4809 0.4520 0.3742 0.085 Uiso 1 1 calc R U
C34 C 0.9145(5) 0.2860(19) 0.3004(5) 0.079(6) Uani 1 1 d . .
H34A H 0.9327 0.2198 0.2988 0.119 Uiso 1 1 calc R U
H34B H 0.9285 0.3611 0.2982 0.119 Uiso 1 1 calc R U
H34C H 0.8958 0.2799 0.2774 0.119 Uiso 1 1 calc R U
C35 C 0.8621(4) 0.8184(12) 0.4380(4) 0.045(4) Uani 1 1 d . .
H35 H 0.8865 0.8478 0.4466 0.054 Uiso 1 1 calc R U
C36 C 0.7945(4) 0.8407(12) 0.4341(4) 0.041(3) Uani 1 1 d . .
H36 H 0.7721 0.8871 0.4389 0.049 Uiso 1 1 calc R U
C37 C 0.4821(4) 0.1283(14) 0.4086(6) 0.065(5) Uani 1 1 d . .
H37A H 0.4922 0.0517 0.3993 0.097 Uiso 1 1 calc R U
H37B H 0.4540 0.1237 0.4108 0.097 Uiso 1 1 calc R U
H37C H 0.4932 0.1480 0.4360 0.097 Uiso 1 1 calc R U
C38 C 0.9088(4) 0.1661(15) 0.3883(5) 0.059(4) Uani 1 1 d . .
H38A H 0.8880 0.1148 0.3984 0.089 Uiso 1 1 calc R U
H38B H 0.9212 0.2053 0.4121 0.089 Uiso 1 1 calc R U
H38C H 0.9277 0.1181 0.3733 0.089 Uiso 1 1 calc R U
C39 C 0.7800(5) 0.0642(18) 0.3420(6) 0.080(6) Uani 1 1 d . U
H39A H 0.7861 0.0470 0.3713 0.120 Uiso 1 1 calc R U
H39B H 0.7745 -0.0101 0.3272 0.120 Uiso 1 1 calc R U
H39C H 0.7574 0.1161 0.3404 0.120 Uiso 1 1 calc R U
C40 C 0.5490(4) 0.8516(13) 0.4629(5) 0.054(4) Uani 1 1 d . .
H40 H 0.5456 0.9255 0.4766 0.064 Uiso 1 1 calc R U
C41 C 0.5489(4) 0.4441(14) 0.4939(4) 0.049(4) Uani 1 1 d . .
H41A H 0.5483 0.5304 0.4904 0.073 Uiso 1 1 calc R U
H41B H 0.5557 0.4248 0.5229 0.073 Uiso 1 1 calc R U
H41C H 0.5235 0.4111 0.4872 0.073 Uiso 1 1 calc R U
C42 C 0.8073(5) 0.1877(17) 0.2643(5) 0.071(5) Uani 1 1 d . U
H42A H 0.7888 0.2532 0.2662 0.107 Uiso 1 1 calc R U
H42B H 0.7955 0.1216 0.2490 0.107 Uiso 1 1 calc R U
H42C H 0.8303 0.2147 0.2494 0.107 Uiso 1 1 calc R U
C43 C 0.5933(4) 0.6560(15) 0.3210(5) 0.061(5) Uani 1 1 d . .
H43A H 0.5929 0.7109 0.3447 0.092 Uiso 1 1 calc R U
H43B H 0.5923 0.7012 0.2948 0.092 Uiso 1 1 calc R U
H43C H 0.6170 0.6089 0.3219 0.092 Uiso 1 1 calc R U
C44 C 0.5177(5) 0.7833(13) 0.4523(5) 0.066(5) Uani 1 1 d . .
H44 H 0.4927 0.8081 0.4605 0.079 Uiso 1 1 calc R U
C45 C 0.5897(6) 0.1403(18) 0.2877(6) 0.091(7) Uani 1 1 d . .
H45A H 0.5724 0.1754 0.2668 0.136 Uiso 1 1 calc R U
H45B H 0.6007 0.0668 0.2765 0.136 Uiso 1 1 calc R U
H45C H 0.6105 0.1962 0.2942 0.136 Uiso 1 1 calc R U
C46 C 0.5223(4) 0.6417(15) 0.3206(5) 0.060(4) Uani 1 1 d . .
H46A H 0.5004 0.5881 0.3246 0.090 Uiso 1 1 calc R U
H46B H 0.5202 0.6796 0.2931 0.090 Uiso 1 1 calc R U
H46C H 0.5221 0.7026 0.3425 0.090 Uiso 1 1 calc R U
C47 C 0.5940(6) 0.0266(15) 0.3731(6) 0.080(6) Uani 1 1 d . .
H47A H 0.6180 0.0707 0.3772 0.120 Uiso 1 1 calc R U
H47B H 0.5998 -0.0524 0.3620 0.120 Uiso 1 1 calc R U
H47C H 0.5806 0.0189 0.3998 0.120 Uiso 1 1 calc R U
C48 C 0.4632(5) 0.2366(19) 0.3215(7) 0.091(7) Uani 1 1 d . .
H48A H 0.4765 0.2724 0.2977 0.137 Uiso 1 1 calc R U
H48B H 0.4391 0.2794 0.3266 0.137 Uiso 1 1 calc R U
H48C H 0.4574 0.1533 0.3152 0.137 Uiso 1 1 calc R U
C49 C 0.5247(5) 0.0004(19) 0.3202(9) 0.120(10) Uani 1 1 d . .
H49A H 0.5119 -0.0293 0.3454 0.180 Uiso 1 1 calc R U
H49B H 0.5362 -0.0662 0.3051 0.180 Uiso 1 1 calc R U
H49C H 0.5057 0.0400 0.3022 0.180 Uiso 1 1 calc R U
I1 I 0.68877(2) 0.36597(7) 0.29711(2) 0.0301(2) Uani 1 1 d . .
I2 I 0.69395(2) 0.22132(7) 0.41032(2) 0.0301(2) Uani 1 1 d . .
Si4 Si 0.80305(8) 0.3615(3) 0.36160(9) 0.0187(6) Uani 1 1 d . .
Si1 Si 0.57963(9) 0.3429(3) 0.36969(10) 0.0235(7) Uani 1 1 d . .
Si5 Si 0.88825(9) 0.2805(3) 0.35218(11) 0.0328(8) Uani 1 1 d . .
Si6 Si 0.82110(10) 0.1379(3) 0.31769(11) 0.0331(8) Uani 1 1 d . .
Si3 Si 0.56277(11) 0.1071(3) 0.33542(13) 0.0420(9) Uani 1 1 d . .
Si2 Si 0.49532(10) 0.2455(3) 0.37014(13) 0.0423(9) Uani 1 1 d . .
N5 N 0.8167(2) 0.4358(8) 0.4107(3) 0.021(2) Uani 1 1 d . .
N1 N 0.5606(2) 0.4931(8) 0.3599(3) 0.023(2) Uani 1 1 d . .
N6 N 0.8378(2) 0.2611(8) 0.3462(3) 0.023(2) Uani 1 1 d . .
N4 N 0.8172(3) 0.5165(8) 0.3505(3) 0.0212(19) Uani 1 1 d . .
N2 N 0.5693(3) 0.4185(8) 0.4194(3) 0.025(2) Uani 1 1 d . .
N3 N 0.5448(3) 0.2381(9) 0.3581(3) 0.033(2) Uani 1 1 d . .
Cu2 Cu 0.73995(4) 0.32086(12) 0.35452(4) 0.0245(3) Uani 1 1 d . .
Cu1 Cu 0.64252(4) 0.31273(12) 0.35820(4) 0.0266(3) Uani 1 1 d . .

loop_
_atom_site_aniso_label
_atom_site_aniso_U_11
_atom_site_aniso_U_22
_atom_site_aniso_U_33
_atom_site_aniso_U_23
_atom_site_aniso_U_13
_atom_site_aniso_U_12
C1 0.009(5) 0.025(6) 0.033(6) 0.000(5) 0.003(4) 0.005(4)
C2 0.028(6) 0.019(6) 0.018(5) -0.001(4) -0.003(4) 0.005(5)
C3 0.037(7) 0.020(6) 0.016(5) 0.003(4) 0.005(5) -0.002(5)
C4 0.031(6) 0.014(5) 0.023(6) 0.000(4) -0.003(5) -0.003(5)
C5 0.030(6) 0.016(6) 0.018(5) -0.006(4) -0.001(4) 0.000(5)
C6 0.016(5) 0.023(6) 0.036(6) 0.000(5) 0.006(5) 0.007(5)
C7 0.034(7) 0.039(8) 0.029(6) 0.007(6) 0.004(5) 0.011(6)
C8 0.015(6) 0.026(7) 0.073(10) -0.011(7) -0.003(6) -0.001(5)
C9 0.030(6) 0.035(7) 0.033(7) 0.018(6) -0.008(5) -0.007(5)
C10 0.047(8) 0.037(8) 0.029(7) -0.003(6) -0.012(6) -0.004(6)
C11 0.030(6) 0.024(6) 0.029(6) 0.002(5) 0.001(5) 0.004(5)
C12 0.023(6) 0.027(6) 0.036(7) -0.009(5) -0.004(5) -0.003(5)
C13 0.026(6) 0.037(7) 0.028(6) 0.009(5) 0.004(5) 0.007(5)
C14 0.034(7) 0.063(10) 0.032(7) -0.003(7) -0.011(6) 0.003(7)
C15 0.045(8) 0.038(8) 0.043(8) -0.010(6) 0.003(6) 0.008(6)
C16 0.060(9) 0.025(7) 0.043(8) -0.016(6) -0.011(7) -0.011(6)
C17 0.059(8) 0.025(6) 0.020(6) 0.009(5) 0.007(5) 0.004(6)
C18 0.031(7) 0.050(9) 0.056(9) 0.001(7) 0.007(6) 0.005(6)
C19 0.016(6) 0.050(9) 0.052(8) -0.029(7) 0.003(5) -0.009(6)
C20 0.014(6) 0.056(9) 0.069(10) -0.017(8) -0.004(6) 0.000(6)
C21 0.027(7) 0.033(7) 0.061(9) -0.004(7) 0.012(6) 0.000(6)
C22 0.080(11) 0.036(8) 0.038(8) 0.006(6) -0.003(7) -0.002(8)
C23 0.042(8) 0.031(7) 0.040(7) -0.002(6) 0.005(6) -0.006(6)
C24 0.031(7) 0.030(7) 0.065(9) -0.016(7) -0.002(6) 0.006(6)
C25 0.045(8) 0.034(8) 0.075(11) 0.013(7) 0.007(7) 0.001(7)
C26 0.031(7) 0.034(7) 0.043(7) -0.015(6) 0.000(5) -0.007(6)
C27 0.053(8) 0.028(7) 0.034(7) 0.012(5) -0.005(6) 0.006(6)
C28 0.048(9) 0.024(7) 0.068(10) -0.005(7) -0.002(7) -0.001(6)
C29 0.074(10) 0.050(9) 0.027(7) 0.022(6) 0.004(7) 0.024(8)
C30 0.055(9) 0.046(9) 0.042(8) 0.019(7) -0.001(7) -0.016(7)
C31 0.073(10) 0.053(9) 0.022(7) 0.001(6) -0.005(6) -0.002(8)
C32 0.061(10) 0.032(8) 0.094(13) -0.030(8) -0.002(9) 0.016(7)
C33 0.023(7) 0.038(8) 0.109(13) -0.011(9) 0.012(8) -0.002(6)
C34 0.066(11) 0.123(17) 0.049(10) -0.022(11) 0.023(8) 0.034(12)
C35 0.026(7) 0.043(8) 0.066(9) -0.019(7) -0.014(6) -0.019(6)
C36 0.049(8) 0.035(8) 0.040(7) -0.014(6) -0.002(6) 0.005(6)
C37 0.039(9) 0.047(9) 0.108(14) 0.004(10) 0.001(9) -0.012(7)
C38 0.038(8) 0.072(11) 0.068(10) 0.010(9) 0.000(7) 0.026(8)
C39 0.080(6) 0.079(6) 0.081(6) -0.001(2) 0.002(2) -0.001(2)
C40 0.062(10) 0.037(8) 0.062(10) -0.024(7) 0.013(8) 0.013(8)
C41 0.049(8) 0.064(10) 0.034(7) 0.007(7) 0.010(6) 0.028(8)
C42 0.073(5) 0.071(5) 0.071(5) -0.001(2) -0.002(2) 0.001(2)
C43 0.064(10) 0.076(12) 0.044(9) 0.027(8) -0.010(7) -0.026(9)
C44 0.075(12) 0.034(8) 0.088(12) -0.012(9) 0.046(10) 0.005(8)
C45 0.126(17) 0.078(13) 0.070(12) -0.045(11) 0.053(12) -0.024(13)
C46 0.051(9) 0.074(12) 0.054(9) 0.026(9) -0.011(7) 0.014(8)
C47 0.096(15) 0.047(11) 0.097(14) -0.013(10) -0.006(11) 0.024(10)
C48 0.058(11) 0.089(15) 0.127(18) 0.002(13) -0.049(12) 0.017(11)
C49 0.050(11) 0.094(16) 0.22(3) -0.097(18) 0.011(14) -0.028(11)
I1 0.0277(4) 0.0413(5) 0.0212(4) 0.0036(3) -0.0013(3) 0.0001(4)
I2 0.0270(4) 0.0332(4) 0.0302(4) 0.0113(3) 0.0027(3) 0.0000(3)
Si4 0.0220(15) 0.0164(14) 0.0177(14) -0.0017(12) -0.0023(11) 0.0001(12)
Si1 0.0220(15) 0.0199(16) 0.0285(16) -0.0010(13) 0.0004(12) 0.0001(13)
Si5 0.0220(16) 0.042(2) 0.0338(18) -0.0101(16) -0.0020(13) 0.0025(15)
Si6 0.0379(19) 0.0219(17) 0.0393(19) -0.0107(15) -0.0060(15) 0.0040(15)
Si3 0.036(2) 0.031(2) 0.059(2) -0.0127(18) 0.0053(18) -0.0053(16)
Si2 0.0245(18) 0.036(2) 0.066(3) -0.0041(19) -0.0004(17) -0.0054(16)
N5 0.022(5) 0.022(5) 0.019(4) -0.009(4) -0.005(4) 0.002(4)
N1 0.020(5) 0.026(5) 0.024(5) 0.004(4) -0.002(4) 0.002(4)
N6 0.021(5) 0.024(5) 0.023(5) -0.003(4) -0.001(4) 0.000(4)
N4 0.028(5) 0.016(5) 0.020(5) 0.002(4) -0.005(4) -0.002(4)
N2 0.022(5) 0.027(5) 0.026(5) 0.007(4) 0.009(4) 0.011(4)
N3 0.025(5) 0.022(5) 0.051(6) -0.010(5) -0.004(5) -0.001(4)
Cu2 0.0218(7) 0.0224(7) 0.0294(7) -0.0021(6) -0.0006(5) -0.0010(6)
Cu1 0.0207(7) 0.0247(7) 0.0344(8) -0.0033(6) 0.0033(6) 0.0012(6)

loop_
_atom_type_symbol
_atom_type_description
_atom_type_scat_dispersion_real
_atom_type_scat_dispersion_imag
_atom_type_scat_source
C C 0.0033 0.0016 'International Tables Vol C Tables 4.2.6.8 and 6.1.1.4'
H H 0.0000 0.0000 'International Tables Vol C Tables 4.2.6.8 and 6.1.1.4'
N N 0.0061 0.0033 'International Tables Vol C Tables 4.2.6.8 and 6.1.1.4'
Si Si 0.0817 0.0704 'International Tables Vol C Tables 4.2.6.8 and 6.1.1.4'
Cu Cu 0.3201 1.2651 'International Tables Vol C Tables 4.2.6.8 and 6.1.1.4'
I I -0.4742 1.8119 'International Tables Vol C Tables 4.2.6.8 and 6.1.1.4'

loop_
_geom_angle_atom_site_label_1
_geom_angle_atom_site_label_2
_geom_angle_atom_site_label_3
_geom_angle
N1 C1 N2 104.0(9)
N1 C1 C11 130.2(10)
N2 C1 C11 125.8(10)
N1 C1 Si1 52.6(5)
N2 C1 Si1 52.5(5)
C11 C1 Si1 170.9(8)
C7 C2 N5 111.9(9)
C7 C2 C14 112.2(10)
N5 C2 C14 110.9(9)
C7 C2 C17 108.7(10)
N5 C2 C17 103.7(8)
C14 C2 C17 108.9(10)
C30 C3 C22 110.3(11)
C30 C3 N4 110.3(9)
C22 C3 N4 104.6(9)
C30 C3 C29 112.4(11)
C22 C3 C29 109.6(11)
N4 C3 C29 109.3(9)
N5 C4 N4 105.4(9)
N5 C4 C5 128.5(9)
N4 C4 C5 126.1(9)
N5 C4 Si4 52.9(5)
N4 C4 Si4 53.3(5)
C5 C4 Si4 170.5(8)
C26 C5 C12 119.1(10)
C26 C5 C4 120.5(10)
C12 C5 C4 120.3(10)
C24 C6 C19 117.7(12)
C24 C6 C25 121.6(11)
C19 C6 C25 120.6(12)
C2 C7 H7A 109.5
C2 C7 H7B 109.5
H7A C7 H7B 109.5
C2 C7 H7C 109.5
H7A C7 H7C 109.5
H7B C7 H7C 109.5
C19 C8 C18 120.4(13)
C19 C8 H8 119.8
C18 C8 H8 119.8
C46 C9 N1 113.6(10)
C46 C9 C43 110.8(13)
N1 C9 C43 112.0(9)
C46 C9 C31 106.4(11)
N1 C9 C31 105.1(10)
C43 C9 C31 108.5(11)
C13 C10 H10A 109.5
C13 C10 H10B 109.5
H10A C10 H10B 109.5
C13 C10 H10C 109.5
H10A C10 H10C 109.5
H10B C10 H10C 109.5
C23 C11 C21 117.7(11)
C23 C11 C1 121.8(10)
C21 C11 C1 120.5(11)
C36 C12 C5 119.8(11)
C36 C12 H12 120.1
C5 C12 H12 120.1
N2 C13 C41 111.6(9)
N2 C13 C10 109.7(9)
C41 C13 C10 111.0(11)
N2 C13 C27 105.7(10)
C41 C13 C27 109.6(11)
C10 C13 C27 109.2(10)
C2 C14 H14A 109.5
C2 C14 H14B 109.5
H14A C14 H14B 109.5
C2 C14 H14C 109.5
H14A C14 H14C 109.5
H14B C14 H14C 109.5
C18 C15 C24 118.1(13)
C18 C15 H15 121.0
C24 C15 H15 121.0
C35 C16 C36 119.4(12)
C35 C16 H16 120.3
C36 C16 H16 120.3
C2 C17 H17A 109.5
C2 C17 H17B 109.5
H17A C17 H17B 109.5
C2 C17 H17C 109.5
H17A C17 H17C 109.5
H17B C17 H17C 109.5
C15 C18 C8 120.8(14)
C15 C18 H18 119.6
C8 C18 H18 119.6
C8 C19 C6 121.6(12)
C8 C19 H19 119.2
C6 C19 H19 119.2
Si5 C20 H20A 109.5
Si5 C20 H20B 109.5
H20A C20 H20B 109.5
Si5 C20 H20C 109.5
H20A C20 H20C 109.5
H20B C20 H20C 109.5
C44 C21 C11 120.9(14)
C44 C21 H21 119.6
C11 C21 H21 119.6
C3 C22 H22A 109.5
C3 C22 H22B 109.5
H22A C22 H22B 109.5
C3 C22 H22C 109.5
H22A C22 H22C 109.5
H22B C22 H22C 109.5
C11 C23 C28 120.5(13)
C11 C23 H23 119.8
C28 C23 H23 119.8
C6 C24 C15 121.4(12)
C6 C24 H24 119.3
C15 C24 H24 119.3
C6 C25 H25A 109.5
C6 C25 H25B 109.5
H25A C25 H25B 109.5
C6 C25 H25C 109.5
H25A C25 H25C 109.5
H25B C25 H25C 109.5
C35 C26 C5 119.3(12)
C35 C26 H26 120.3
C5 C26 H26 120.3
C13 C27 H27A 109.5
C13 C27 H27B 109.5
H27A C27 H27B 109.5
C13 C27 H27C 109.5
H27A C27 H27C 109.5
H27B C27 H27C 109.5
C40 C28 C23 119.9(13)
C40 C28 H28 120.0
C23 C28 H28 120.0
C3 C29 H29A 109.5
C3 C29 H29B 109.5
H29A C29 H29B 109.5
C3 C29 H29C 109.5
H29A C29 H29C 109.5
H29B C29 H29C 109.5
C3 C30 H30A 109.5
C3 C30 H30B 109.5
H30A C30 H30B 109.5
C3 C30 H30C 109.5
H30A C30 H30C 109.5
H30B C30 H30C 109.5
C9 C31 H31A 109.5
C9 C31 H31B 109.5
H31A C31 H31B 109.5
C9 C31 H31C 109.5
H31A C31 H31C 109.5
H31B C31 H31C 109.5
Si6 C32 H32A 109.5
Si6 C32 H32B 109.5
H32A C32 H32B 109.5
Si6 C32 H32C 109.5
H32A C32 H32C 109.5
H32B C32 H32C 109.5
Si2 C33 H33A 109.5
Si2 C33 H33B 109.5
H33A C33 H33B 109.5
Si2 C33 H33C 109.5
H33A C33 H33C 109.5
H33B C33 H33C 109.5
Si5 C34 H34A 109.5
Si5 C34 H34B 109.5
H34A C34 H34B 109.5
Si5 C34 H34C 109.5
H34A C34 H34C 109.5
H34B C34 H34C 109.5
C16 C35 C26 121.0(11)
C16 C35 H35 119.5
C26 C35 H35 119.5
C12 C36 C16 121.1(13)
C12 C36 H36 119.4
C16 C36 H36 119.4
Si2 C37 H37A 109.5
Si2 C37 H37B 109.5
H37A C37 H37B 109.5
Si2 C37 H37C 109.5
H37A C37 H37C 109.5
H37B C37 H37C 109.5
Si5 C38 H38A 109.5
Si5 C38 H38B 109.5
H38A C38 H38B 109.5
Si5 C38 H38C 109.5
H38A C38 H38C 109.5
H38B C38 H38C 109.5
Si6 C39 H39A 109.5
Si6 C39 H39B 109.5
H39A C39 H39B 109.5
Si6 C39 H39C 109.5
H39A C39 H39C 109.5
H39B C39 H39C 109.5
C44 C40 C28 119.5(13)
C44 C40 H40 120.2
C28 C40 H40 120.2
C13 C41 H41A 109.5
C13 C41 H41B 109.5
H41A C41 H41B 109.5
C13 C41 H41C 109.5
H41A C41 H41C 109.5
H41B C41 H41C 109.5
Si6 C42 H42A 109.5
Si6 C42 H42B 109.5
H42A C42 H42B 109.5
Si6 C42 H42C 109.5
H42A C42 H42C 109.5
H42B C42 H42C 109.5
C9 C43 H43A 109.5
C9 C43 H43B 109.5
H43A C43 H43B 109.5
C9 C43 H43C 109.5
H43A C43 H43C 109.5
H43B C43 H43C 109.5
C21 C44 C40 121.3(14)
C21 C44 H44 119.4
C40 C44 H44 119.4
Si3 C45 H45A 109.5
Si3 C45 H45B 109.5
H45A C45 H45B 109.5
Si3 C45 H45C 109.5
H45A C45 H45C 109.5
H45B C45 H45C 109.5
C9 C46 H46A 109.5
C9 C46 H46B 109.5
H46A C46 H46B 109.5
C9 C46 H46C 109.5
H46A C46 H46C 109.5
H46B C46 H46C 109.5
Si3 C47 H47A 109.5
Si3 C47 H47B 109.5
H47A C47 H47B 109.5
Si3 C47 H47C 109.5
H47A C47 H47C 109.5
H47B C47 H47C 109.5
Si2 C48 H48A 109.5
Si2 C48 H48B 109.5
H48A C48 H48B 109.5
Si2 C48 H48C 109.5
H48A C48 H48C 109.5
H48B C48 H48C 109.5
Si3 C49 H49A 109.5
Si3 C49 H49B 109.5
H49A C49 H49B 109.5
Si3 C49 H49C 109.5
H49A C49 H49C 109.5
H49B C49 H49C 109.5
Cu2 I1 Cu1 81.24(5)
Cu1 I2 Cu2 79.55(5)
N6 Si4 N5 111.4(4)
N6 Si4 N4 112.2(4)
N5 Si4 N4 70.5(4)
N6 Si4 Cu2 121.4(3)
N5 Si4 Cu2 115.1(3)
N4 Si4 Cu2 115.6(3)
N6 Si4 C4 121.2(4)
N5 Si4 C4 35.2(4)
N4 Si4 C4 35.7(4)
Cu2 Si4 C4 117.4(3)
N3 Si1 N2 111.2(5)
N3 Si1 N1 110.0(5)
N2 Si1 N1 69.4(4)
N3 Si1 Cu1 122.8(4)
N2 Si1 Cu1 114.0(3)
N1 Si1 Cu1 117.4(3)
N3 Si1 C1 120.4(4)
N2 Si1 C1 35.2(4)
N1 Si1 C1 34.9(4)
Cu1 Si1 C1 116.8(3)
N6 Si5 C20 116.6(5)
N6 Si5 C38 110.6(6)
C20 Si5 C38 101.8(7)
N6 Si5 C34 112.9(6)
C20 Si5 C34 101.9(8)
C38 Si5 C34 112.3(8)
N6 Si6 C39 113.2(7)
N6 Si6 C42 108.7(7)
C39 Si6 C42 109.3(8)
N6 Si6 C32 112.6(6)
C39 Si6 C32 104.7(8)
C42 Si6 C32 108.2(8)
N3 Si3 C45 110.8(7)
N3 Si3 C47 110.6(7)
C45 Si3 C47 109.9(10)
N3 Si3 C49 113.5(7)
C45 Si3 C49 106.4(10)
C47 Si3 C49 105.4(11)
N3 Si2 C37 110.8(6)
N3 Si2 C33 114.7(5)
C37 Si2 C33 104.8(8)
N3 Si2 C48 112.6(8)
C37 Si2 C48 110.8(9)
C33 Si2 C48 102.7(8)
C4 N5 C2 129.2(9)
C4 N5 Si4 91.9(6)
C2 N5 Si4 134.8(7)
C1 N1 C9 128.2(10)
C1 N1 Si1 92.5(7)
C9 N1 Si1 135.3(8)
Si4 N6 Si6 115.8(5)
Si4 N6 Si5 125.4(5)
Si6 N6 Si5 118.4(5)
C4 N4 C3 131.0(9)
C4 N4 Si4 91.0(6)
C3 N4 Si4 136.0(7)
C1 N2 C13 130.6(10)
C1 N2 Si1 92.3(7)
C13 N2 Si1 133.8(7)
Si1 N3 Si3 114.4(5)
Si1 N3 Si2 126.9(6)
Si3 N3 Si2 118.5(6)
Si4 Cu2 I1 133.89(9)
Si4 Cu2 I2 127.56(9)
I1 Cu2 I2 98.38(5)
Si1 Cu1 I1 133.89(10)
Si1 Cu1 I2 127.62(10)
I1 Cu1 I2 98.32(5)

loop_
_geom_bond_atom_site_label_1
_geom_bond_atom_site_label_2
_geom_bond_distance
C1 N1 1.326(14)
C1 N2 1.338(14)
C1 C11 1.474(16)
C1 Si1 2.319(11)
C2 C7 1.489(15)
C2 N5 1.494(13)
C2 C14 1.530(16)
C2 C17 1.551(16)
C3 C30 1.482(17)
C3 C22 1.517(17)
C3 N4 1.519(13)
C3 C29 1.532(17)
C4 N5 1.331(14)
C4 N4 1.348(13)
C4 C5 1.490(14)
C4 Si4 2.307(11)
C5 C26 1.395(16)
C5 C12 1.395(15)
C6 C24 1.366(17)
C6 C19 1.422(17)
C6 C25 1.505(17)
C7 H7A 0.9800
C7 H7B 0.9800
C7 H7C 0.9800
C8 C19 1.293(19)
C8 C18 1.402(19)
C8 H8 0.9500
C9 C46 1.476(18)
C9 N1 1.486(14)
C9 C43 1.527(18)
C9 C31 1.553(18)
C10 C13 1.518(16)
C10 H10A 0.9800
C10 H10B 0.9800
C10 H10C 0.9800
C11 C23 1.388(17)
C11 C21 1.412(16)
C12 C36 1.364(17)
C12 H12 0.9500
C13 N2 1.515(14)
C13 C41 1.516(16)
C13 C27 1.519(17)
C14 H14A 0.9800
C14 H14B 0.9800
C14 H14C 0.9800
C15 C18 1.362(19)
C15 C24 1.393(19)
C15 H15 0.9500
C16 C35 1.366(19)
C16 C36 1.373(18)
C16 H16 0.9500
C17 H17A 0.9800
C17 H17B 0.9800
C17 H17C 0.9800
C18 H18 0.9500
C19 H19 0.9500
C20 Si5 1.842(14)
C20 H20A 0.9800
C20 H20B 0.9800
C20 H20C 0.9800
C21 C44 1.340(19)
C21 H21 0.9500
C22 H22A 0.9800
C22 H22B 0.9800
C22 H22C 0.9800
C23 C28 1.389(18)
C23 H23 0.9500
C24 H24 0.9500
C25 H25A 0.9800
C25 H25B 0.9800
C25 H25C 0.9800
C26 C35 1.379(17)
C26 H26 0.9500
C27 H27A 0.9800
C27 H27B 0.9800
C27 H27C 0.9800
C28 C40 1.376(19)
C28 H28 0.9500
C29 H29A 0.9800
C29 H29B 0.9800
C29 H29C 0.9800
C30 H30A 0.9800
C30 H30B 0.9800
C30 H30C 0.9800
C31 H31A 0.9800
C31 H31B 0.9800
C31 H31C 0.9800
C32 Si6 1.871(14)
C32 H32A 0.9800
C32 H32B 0.9800
C32 H32C 0.9800
C33 Si2 1.873(14)
C33 H33A 0.9800
C33 H33B 0.9800
C33 H33C 0.9800
C34 Si5 1.896(15)
C34 H34A 0.9800
C34 H34B 0.9800
C34 H34C 0.9800
C35 H35 0.9500
C36 H36 0.9500
C37 Si2 1.865(16)
C37 H37A 0.9800
C37 H37B 0.9800
C37 H37C 0.9800
C38 Si5 1.870(15)
C38 H38A 0.9800
C38 H38B 0.9800
C38 H38C 0.9800
C39 Si6 1.829(18)
C39 H39A 0.9800
C39 H39B 0.9800
C39 H39C 0.9800
C40 C44 1.37(2)
C40 H40 0.9500
C41 H41A 0.9800
C41 H41B 0.9800
C41 H41C 0.9800
C42 Si6 1.859(17)
C42 H42A 0.9800
C42 H42B 0.9800
C42 H42C 0.9800
C43 H43A 0.9800
C43 H43B 0.9800
C43 H43C 0.9800
C44 H44 0.9500
C45 Si3 1.835(16)
C45 H45A 0.9800
C45 H45B 0.9800
C45 H45C 0.9800
C46 H46A 0.9800
C46 H46B 0.9800
C46 H46C 0.9800
C47 Si3 1.852(18)
C47 H47A 0.9800
C47 H47B 0.9800
C47 H47C 0.9800
C48 Si2 1.912(17)
C48 H48A 0.9800
C48 H48B 0.9800
C48 H48C 0.9800
C49 Si3 1.852(16)
C49 H49A 0.9800
C49 H49B 0.9800
C49 H49C 0.9800
I1 Cu2 2.5977(15)
I1 Cu1 2.6074(16)
I2 Cu1 2.6449(16)
I2 Cu2 2.6523(15)
Si4 N6 1.729(9)
Si4 N5 1.840(8)
Si4 N4 1.850(9)
Si4 Cu2 2.250(3)
Si1 N3 1.729(10)
Si1 N2 1.842(9)
Si1 N1 1.845(9)
Si1 Cu1 2.244(3)
Si5 N6 1.775(9)
Si6 N6 1.760(9)
Si3 N3 1.761(10)
Si2 N3 1.767(10)
